data_4302145
loop_
_publ_author_name
'Pierre Thu\'ery'

_publ_section_title
;
Lanthanide Complexes with Cucurbit[n]urils (n= 5, 6, 7) and Perrhenate
Ligands: New Examples of Encapsulation of Perrhenate Anions
;
_journal_name_full 'Inorganic Chemistry'
_journal_page_first 4497
_journal_page_last 4513
_journal_paper_doi 10.1021/ic900328z
_journal_volume 48
_journal_year 2009
_chemical_formula_sum 'C30 H46 Gd K N21 O33 Re3'
_chemical_formula_weight 1983.83
_space_group_IT_number 33
_symmetry_cell_setting orthorhombic
_symmetry_space_group_name_Hall 'P 2c -2n'
_symmetry_space_group_name_H-M 'P n a 21'
_atom_sites_solution_hydrogens geom
_atom_sites_solution_primary direct
_atom_sites_solution_secondary difmap
_audit_creation_method SHELXL-97
_cell_angle_alpha 90.00
_cell_angle_beta 90.00
_cell_angle_gamma 90.00
_cell_formula_units_Z 4
_cell_length_a 20.0457(3)
_cell_length_b 14.1521(4)
_cell_length_c 17.7711(5)
_cell_measurement_reflns_used 83837
_cell_measurement_temperature 100(2)
_cell_measurement_theta_max 25.68
_cell_measurement_theta_min 3.06
_cell_volume 5041.5(2)
_computing_cell_refinement 'HKL2000 (Otwinowski & Minor, 1997)'
_computing_data_collection 'COLLECT (Nonius, 1998)'
_computing_data_reduction 'HKL2000 (Otwinowski & Minor, 1997)'
_computing_molecular_graphics 'SHELXTL (Sheldrick, 2008)'
_computing_publication_material 'SHELXTL (Sheldrick, 2008); PLATON (Spek, 2003)'
_computing_structure_refinement 'SHELXL-97 (Sheldrick, 2008)'
_computing_structure_solution 'SHELXS-97 (Sheldrick, 2008)'
_diffrn_ambient_temperature 100(2)
_diffrn_measured_fraction_theta_full 0.982
_diffrn_measured_fraction_theta_max 0.982
_diffrn_measurement_device_type 'Nonius Kappa-CCD area-detector diffractometer'
_diffrn_measurement_method 'two \f and two \w scans with 2\% steps (279 frames)'
_diffrn_radiation_monochromator graphite
_diffrn_radiation_source 'fine-focus sealed tube'
_diffrn_radiation_type MoK\a
_diffrn_radiation_wavelength 0.71073
_diffrn_reflns_av_R_equivalents 0.0228
_diffrn_reflns_av_sigmaI/netI 0.0301
_diffrn_reflns_limit_h_max 24
_diffrn_reflns_limit_h_min -24
_diffrn_reflns_limit_k_max 17
_diffrn_reflns_limit_k_min -17
_diffrn_reflns_limit_l_max 21
_diffrn_reflns_limit_l_min -21
_diffrn_reflns_number 83837
_diffrn_reflns_theta_full 25.68
_diffrn_reflns_theta_max 25.68
_diffrn_reflns_theta_min 3.06
_diffrn_standards_decay_% 0
_diffrn_standards_interval_time 0
_diffrn_standards_number 0
_exptl_absorpt_coefficient_mu 8.689
_exptl_absorpt_correction_T_max 0.296
_exptl_absorpt_correction_T_min 0.234
_exptl_absorpt_correction_type multi-scan
_exptl_absorpt_process_details 'SCALEPACK (Otwinowski & Minor, 1997)'
_exptl_crystal_colour colourless
_exptl_crystal_density_diffrn 2.614
_exptl_crystal_density_method 'not measured'
_exptl_crystal_description parallelepiped
_exptl_crystal_F_000 3780
_exptl_crystal_size_max 0.17
_exptl_crystal_size_mid 0.14
_exptl_crystal_size_min 0.14
_refine_diff_density_max 3.159
_refine_diff_density_min -3.155
_refine_diff_density_rms 0.177
_refine_ls_abs_structure_details 'Flack H D (1983), Acta Cryst. A39, 876-881'
_refine_ls_abs_structure_Flack 0.532(8)
_refine_ls_extinction_method none
_refine_ls_goodness_of_fit_ref 1.020
_refine_ls_hydrogen_treatment constr
_refine_ls_matrix_type full
_refine_ls_number_parameters 803
_refine_ls_number_reflns 9042
_refine_ls_number_restraints 31
_refine_ls_restrained_S_all 1.024
_refine_ls_R_factor_all 0.0393
_refine_ls_R_factor_gt 0.0366
_refine_ls_shift/su_max 0.001
_refine_ls_shift/su_mean 0.000
_refine_ls_structure_factor_coef Fsqd
_refine_ls_weighting_details 'calc w=1/[\s^2^(Fo^2^)+(0.0543P)^2^+38.6035P] where P=(Fo^2^+2Fc^2^)/3'
_refine_ls_weighting_scheme calc
_refine_ls_wR_factor_gt 0.0911
_refine_ls_wR_factor_ref 0.0925
_reflns_number_gt 8615
_reflns_number_total 9042
_reflns_threshold_expression >2sigma(I)
_cod_data_source_file ic900328z_si_001_04.cif
_cod_data_source_block 4
_cod_database_code 4302145

loop_
_symmetry_equiv_pos_as_xyz
'x, y, z'
'-x, -y, z+1/2'
'x+1/2, -y+1/2, z'
'-x+1/2, y+1/2, z+1/2'

loop_
_atom_site_label
_atom_site_type_symbol
_atom_site_fract_x
_atom_site_fract_y
_atom_site_fract_z
_atom_site_U_iso_or_equiv
_atom_site_adp_type
_atom_site_occupancy
_atom_site_symmetry_multiplicity
_atom_site_calc_flag
_atom_site_refinement_flags
_atom_site_disorder_assembly
_atom_site_disorder_group
Gd Gd 0.43739(2) 0.41410(3) 0.77573(3) 0.01666(10) Uani 1 1 d . . .
K K 0.76276(10) 0.23906(15) 0.84239(12) 0.0214(4) Uani 1 1 d . . .
Re1 Re 0.367801(19) 0.13474(3) 0.53033(2) 0.02629(10) Uani 1 1 d . . .
Re2 Re 0.20580(2) 0.66399(3) 0.65226(2) 0.02773(10) Uani 1 1 d . . .
Re3 Re 0.37597(3) 0.79166(4) 0.83734(4) 0.05438(16) Uani 1 1 d . . .
O1 O 0.4509(3) 0.4542(4) 0.9172(3) 0.0183(13) Uani 1 1 d . . .
O2 O 0.7239(3) 0.3071(5) 0.9841(4) 0.0264(15) Uani 1 1 d . . .
O3 O 0.5076(3) 0.5530(5) 0.7884(4) 0.0224(14) Uani 1 1 d . . .
O4 O 0.7882(3) 0.4270(5) 0.8513(4) 0.0234(15) Uani 1 1 d . . .
O5 O 0.4967(3) 0.4468(4) 0.6530(4) 0.0201(13) Uani 1 1 d . . .
O6 O 0.7694(3) 0.2931(5) 0.6968(4) 0.0210(14) Uani 1 1 d . . .
O7 O 0.4503(3) 0.2730(5) 0.7008(4) 0.0224(14) Uani 1 1 d . . .
O8 O 0.7126(3) 0.1010(5) 0.7364(4) 0.0228(15) Uani 1 1 d . . .
O9 O 0.4087(3) 0.2695(4) 0.8559(3) 0.0187(14) Uani 1 1 d . . .
O10 O 0.6803(3) 0.1119(5) 0.9165(4) 0.0242(15) Uani 1 1 d . . .
O11 O 0.5398(4) 0.3565(6) 0.8282(4) 0.0338(17) Uani 1 1 d . . .
O12 O 0.6383(4) 0.3110(7) 0.8546(4) 0.046(2) Uani 1 1 d . . .
O13 O 0.6022(4) 0.3074(7) 0.7403(4) 0.040(2) Uani 1 1 d . . .
O14 O 0.3346(3) 0.4337(5) 0.8445(4) 0.0191(13) Uani 1 1 d . . .
H14A H 0.3410 0.4253 0.8887 0.023 Uiso 1 1 d R . .
H14B H 0.3135 0.4911 0.8397 0.023 Uiso 1 1 d R . .
O15 O 0.3867(3) 0.5550(5) 0.7292(4) 0.0265(15) Uani 1 1 d . . .
H15A H 0.3569 0.5634 0.6949 0.032 Uiso 1 1 d R . .
H15B H 0.3995 0.6005 0.7519 0.032 Uiso 1 1 d R . .
O16 O 0.3445(3) 0.3815(5) 0.6906(4) 0.0216(14) Uani 1 1 d . . .
H16A H 0.3377 0.3269 0.6665 0.026 Uiso 1 1 d R . .
H16B H 0.3041 0.3783 0.7167 0.026 Uiso 1 1 d R . .
O17 O 0.7987(3) 0.1288(5) 0.9902(4) 0.0229(15) Uani 1 1 d . . .
O18 O 0.3605(4) 0.2537(6) 0.5526(4) 0.0315(17) Uani 1 1 d . . .
O19 O 0.2906(4) 0.0931(6) 0.5023(4) 0.0347(18) Uani 1 1 d . . .
O20 O 0.4255(4) 0.1227(7) 0.4597(6) 0.050(2) Uani 1 1 d . . .
O21 O 0.3932(4) 0.0713(6) 0.6083(5) 0.0401(19) Uani 1 1 d . . .
O22 O 0.2691(4) 0.5846(5) 0.6495(5) 0.0377(18) Uani 1 1 d . . .
O23 O 0.2334(6) 0.7759(6) 0.6334(5) 0.063(3) Uani 1 1 d . . .
O24 O 0.1689(6) 0.6672(6) 0.7395(5) 0.059(3) Uani 1 1 d . . .
O25 O 0.1445(6) 0.6320(11) 0.5894(8) 0.085(4) Uani 1 1 d U . .
O26 O 0.4051(10) 0.7382(11) 0.7489(9) 0.104(5) Uani 1 1 d U . .
O27 O 0.4018(8) 0.9022(9) 0.8354(9) 0.094(4) Uani 1 1 d U . .
O28 O 0.4107(6) 0.7222(9) 0.9029(8) 0.081(3) Uani 1 1 d U . .
O29 O 0.2976(11) 0.7797(18) 0.8251(15) 0.094(7) Uani 1 1 d U . .
O30 O 0.2651(5) 0.5928(6) 0.8586(5) 0.053(3) Uani 1 1 d . . .
O31 O 0.1200(4) 0.5023(8) 0.4791(5) 0.049(2) Uani 1 1 d . . .
O32 O 0.5180(6) 0.8139(9) 0.6761(6) 0.068(3) Uani 1 1 d . . .
H32A H 0.4795 0.8016 0.6890 0.081 Uiso 1 1 d R . .
H32B H 0.5467 0.8059 0.7120 0.081 Uiso 1 1 d R . .
O33 O 0.5599(12) -0.2279(12) 0.8311(12) 0.060(6) Uani 1 1 d . . .
N1 N 0.5038(4) 0.3654(6) 1.0090(4) 0.0217(18) Uani 1 1 d . . .
N2 N 0.5455(4) 0.5043(6) 0.9802(5) 0.0226(17) Uani 1 1 d . . .
N3 N 0.6587(4) 0.4406(6) 0.9959(5) 0.0240(18) Uani 1 1 d . . .
N4 N 0.6162(4) 0.3013(6) 1.0310(5) 0.0240(17) Uani 1 1 d . . .
N5 N 0.5946(4) 0.5812(6) 0.8708(5) 0.0243(19) Uani 1 1 d . . .
N6 N 0.6146(4) 0.5837(6) 0.7487(5) 0.0224(18) Uani 1 1 d . . .
N7 N 0.7253(4) 0.5217(5) 0.7732(5) 0.0216(16) Uani 1 1 d . . .
N8 N 0.7102(4) 0.5328(6) 0.8964(5) 0.0225(17) Uani 1 1 d . . .
N9 N 0.6046(4) 0.4962(6) 0.6323(4) 0.0252(19) Uani 1 1 d . . .
N10 N 0.5721(4) 0.3574(6) 0.5857(4) 0.0189(17) Uani 1 1 d . . .
N11 N 0.6848(4) 0.2920(5) 0.6073(4) 0.0193(16) Uani 1 1 d . . .
N12 N 0.7154(4) 0.4290(6) 0.6588(5) 0.0219(16) Uani 1 1 d . . .
N13 N 0.5281(4) 0.2060(5) 0.6239(4) 0.0209(17) Uani 1 1 d . . .
N14 N 0.4947(4) 0.1262(5) 0.7242(4) 0.0174(16) Uani 1 1 d . . .
N15 N 0.6028(4) 0.0515(6) 0.7373(4) 0.0206(17) Uani 1 1 d . . .
N16 N 0.6396(4) 0.1371(5) 0.6400(4) 0.0199(17) Uani 1 1 d . . .
N17 N 0.4600(4) 0.1234(6) 0.8538(4) 0.0207(17) Uani 1 1 d . . .
N18 N 0.4722(4) 0.2149(6) 0.9544(4) 0.0195(17) Uani 1 1 d . . .
N19 N 0.5824(4) 0.1471(6) 0.9819(5) 0.0231(18) Uani 1 1 d . . .
N20 N 0.5764(4) 0.0759(6) 0.8690(5) 0.0224(18) Uani 1 1 d . . .
N21 N 0.5921(4) 0.3257(6) 0.8073(5) 0.0247(18) Uani 1 1 d . . .
C1 C 0.4969(5) 0.4445(7) 0.9628(5) 0.023(2) Uani 1 1 d . . .
C2 C 0.5964(4) 0.4646(7) 1.0307(5) 0.0214(19) Uani 1 1 d . . .
H2 H 0.6031 0.5048 1.0750 0.026 Uiso 1 1 calc R . .
C3 C 0.5645(5) 0.3691(8) 1.0524(5) 0.023(2) Uani 1 1 d . . .
H3 H 0.5552 0.3661 1.1065 0.028 Uiso 1 1 calc R . .
C4 C 0.6713(5) 0.3432(7) 1.0009(5) 0.023(2) Uani 1 1 d . . .
C5 C 0.5548(5) 0.5895(7) 0.9372(6) 0.025(2) Uani 1 1 d . . .
H5A H 0.5112 0.6132 0.9228 0.030 Uiso 1 1 calc R . .
H5B H 0.5751 0.6365 0.9697 0.030 Uiso 1 1 calc R . .
C6 C 0.7103(6) 0.5055(7) 0.9746(6) 0.030(2) Uani 1 1 d . . .
H6A H 0.7531 0.4772 0.9863 0.036 Uiso 1 1 calc R . .
H6B H 0.7059 0.5620 1.0051 0.036 Uiso 1 1 calc R . .
C7 C 0.5670(5) 0.5709(7) 0.8020(5) 0.022(2) Uani 1 1 d . . .
C8 C 0.6799(5) 0.6001(7) 0.7801(6) 0.0229(19) Uani 1 1 d . . .
H8 H 0.6996 0.6590 0.7615 0.027 Uiso 1 1 calc R . .
C9 C 0.6656(5) 0.6045(7) 0.8659(6) 0.026(2) Uani 1 1 d . . .
H9 H 0.6751 0.6671 0.8868 0.031 Uiso 1 1 calc R . .
C10 C 0.7461(5) 0.4875(7) 0.8413(6) 0.022(2) Uani 1 1 d . . .
C11 C 0.5997(5) 0.5828(7) 0.6686(6) 0.026(2) Uani 1 1 d . . .
H11A H 0.5546 0.6064 0.6618 0.031 Uiso 1 1 calc R . .
H11B H 0.6295 0.6268 0.6438 0.031 Uiso 1 1 calc R . .
C12 C 0.7561(5) 0.4936(7) 0.7017(5) 0.022(2) Uani 1 1 d . . .
H12A H 0.7645 0.5497 0.6718 0.027 Uiso 1 1 calc R . .
H12B H 0.7988 0.4640 0.7120 0.027 Uiso 1 1 calc R . .
C13 C 0.5535(5) 0.4331(7) 0.6273(5) 0.021(2) Uani 1 1 d . . .
C14 C 0.6452(5) 0.3589(8) 0.5674(6) 0.023(2) Uani 1 1 d . . .
H14 H 0.6531 0.3559 0.5131 0.028 Uiso 1 1 calc R . .
C15 C 0.6671(4) 0.4578(7) 0.6016(5) 0.020(2) Uani 1 1 d . . .
H15 H 0.6869 0.4994 0.5637 0.024 Uiso 1 1 calc R . .
C16 C 0.7271(4) 0.3338(7) 0.6581(6) 0.021(2) Uani 1 1 d . . .
C17 C 0.5282(5) 0.2812(7) 0.5693(5) 0.022(2) Uani 1 1 d . . .
H17A H 0.5403 0.2550 0.5207 0.027 Uiso 1 1 calc R . .
H17B H 0.4832 0.3059 0.5650 0.027 Uiso 1 1 calc R . .
C18 C 0.6857(5) 0.1907(7) 0.5932(5) 0.0189(18) Uani 1 1 d . . .
H18A H 0.7306 0.1673 0.6018 0.023 Uiso 1 1 calc R . .
H18B H 0.6749 0.1796 0.5408 0.023 Uiso 1 1 calc R . .
C19 C 0.4891(4) 0.2084(7) 0.6848(5) 0.0187(19) Uani 1 1 d . . .
C20 C 0.5438(5) 0.0635(7) 0.6902(5) 0.021(2) Uani 1 1 d . . .
H20 H 0.5242 0.0027 0.6755 0.025 Uiso 1 1 calc R . .
C21 C 0.5695(5) 0.1194(7) 0.6217(5) 0.020(2) Uani 1 1 d . . .
H21 H 0.5642 0.0844 0.5745 0.024 Uiso 1 1 calc R . .
C22 C 0.6585(5) 0.0984(6) 0.7080(5) 0.0186(19) Uani 1 1 d . . .
C23 C 0.4428(5) 0.0991(6) 0.7766(6) 0.0223(19) Uani 1 1 d . . .
H23A H 0.4354 0.0316 0.7731 0.027 Uiso 1 1 calc R . .
H23B H 0.4016 0.1307 0.7629 0.027 Uiso 1 1 calc R . .
C24 C 0.6007(5) 0.0119(7) 0.8112(6) 0.026(2) Uani 1 1 d . . .
H24A H 0.6452 -0.0087 0.8249 0.031 Uiso 1 1 calc R . .
H24B H 0.5723 -0.0436 0.8103 0.031 Uiso 1 1 calc R . .
C25 C 0.4436(4) 0.2088(7) 0.8858(5) 0.0178(19) Uani 1 1 d . . .
C26 C 0.5112(5) 0.1308(7) 0.9726(6) 0.022(2) Uani 1 1 d . . .
H26 H 0.4923 0.0962 1.0154 0.026 Uiso 1 1 calc R . .
C27 C 0.5087(5) 0.0718(7) 0.8989(6) 0.021(2) Uani 1 1 d . . .
H27 H 0.4945 0.0066 0.9084 0.026 Uiso 1 1 calc R . .
C28 C 0.6201(6) 0.1136(9) 0.9234(5) 0.030(3) Uani 1 1 d . . .
C29 C 0.4574(5) 0.2877(7) 1.0077(5) 0.020(2) Uani 1 1 d . . .
H29A H 0.4559 0.2597 1.0575 0.024 Uiso 1 1 calc R . .
H29B H 0.4132 0.3123 0.9969 0.024 Uiso 1 1 calc R . .
C30 C 0.6125(5) 0.2001(8) 1.0427(5) 0.026(2) Uani 1 1 d . . .
H30A H 0.6574 0.1764 1.0506 0.032 Uiso 1 1 calc R . .
H30B H 0.5873 0.1883 1.0883 0.032 Uiso 1 1 calc R . .

loop_
_atom_site_aniso_label
_atom_site_aniso_U_11
_atom_site_aniso_U_22
_atom_site_aniso_U_33
_atom_site_aniso_U_23
_atom_site_aniso_U_13
_atom_site_aniso_U_12
Gd 0.0147(2) 0.0190(2) 0.01628(19) 0.00094(18) -0.00050(18) -0.00002(16)
K 0.0187(10) 0.0240(10) 0.0213(9) 0.0025(8) 0.0011(8) 0.0019(8)
Re1 0.0222(2) 0.0312(2) 0.02544(19) -0.00822(18) 0.00281(16) -0.00421(16)
Re2 0.0278(2) 0.0290(2) 0.02647(19) -0.00200(18) 0.00464(18) 0.00727(17)
Re3 0.0788(4) 0.0315(3) 0.0528(3) 0.0100(2) -0.0015(3) 0.0050(3)
O1 0.013(3) 0.022(3) 0.020(3) 0.003(3) -0.006(3) 0.001(3)
O2 0.019(4) 0.041(4) 0.020(3) -0.007(3) 0.000(3) 0.006(3)
O3 0.014(3) 0.026(3) 0.027(4) -0.001(3) 0.002(3) -0.004(3)
O4 0.023(4) 0.021(4) 0.026(4) -0.001(3) 0.002(3) 0.001(3)
O5 0.021(3) 0.024(3) 0.016(3) 0.004(3) 0.002(3) -0.001(3)
O6 0.022(4) 0.020(3) 0.021(3) 0.001(3) -0.001(3) -0.002(3)
O7 0.020(3) 0.030(4) 0.017(3) 0.002(3) 0.002(3) 0.001(3)
O8 0.016(4) 0.028(4) 0.024(4) 0.003(3) 0.002(3) 0.000(3)
O9 0.021(3) 0.015(3) 0.020(3) 0.004(3) -0.002(3) -0.003(3)
O10 0.012(4) 0.034(4) 0.027(4) -0.002(3) 0.001(3) 0.007(3)
O11 0.026(4) 0.045(5) 0.031(4) -0.002(3) -0.003(3) 0.004(3)
O12 0.034(5) 0.078(7) 0.025(4) -0.002(4) -0.004(3) 0.013(4)
O13 0.032(5) 0.068(6) 0.020(4) -0.005(4) 0.001(3) -0.002(4)
O14 0.018(3) 0.027(4) 0.013(3) 0.003(3) 0.002(2) 0.000(3)
O15 0.020(4) 0.024(4) 0.035(4) 0.003(3) 0.009(3) 0.004(3)
O16 0.014(3) 0.024(4) 0.027(4) -0.004(3) -0.006(3) 0.006(3)
O17 0.009(3) 0.037(4) 0.023(4) 0.002(3) 0.001(2) 0.007(3)
O18 0.026(4) 0.036(4) 0.033(4) -0.002(3) -0.002(3) -0.003(3)
O19 0.025(4) 0.045(5) 0.035(4) -0.013(4) 0.000(3) -0.016(3)
O20 0.038(5) 0.057(6) 0.054(6) -0.013(5) 0.027(4) 0.005(4)
O21 0.041(5) 0.031(4) 0.048(5) 0.002(4) -0.007(4) -0.003(4)
O22 0.036(4) 0.038(4) 0.039(4) 0.005(4) -0.003(4) 0.021(3)
O23 0.115(9) 0.029(5) 0.046(6) 0.007(4) 0.050(6) 0.014(5)
O24 0.097(8) 0.027(5) 0.053(6) -0.008(4) 0.045(6) -0.012(5)
O25 0.052(6) 0.113(8) 0.091(7) -0.033(6) -0.025(5) 0.013(5)
O26 0.137(9) 0.080(7) 0.096(8) -0.010(6) -0.013(7) 0.006(7)
O27 0.126(8) 0.065(6) 0.090(7) 0.004(6) 0.011(7) -0.021(6)
O28 0.063(6) 0.093(7) 0.088(7) 0.036(6) -0.009(6) -0.006(5)
O29 0.089(10) 0.098(10) 0.094(10) 0.019(8) -0.006(8) 0.023(8)
O30 0.078(7) 0.047(5) 0.035(5) -0.002(4) 0.013(5) 0.029(5)
O31 0.035(5) 0.065(6) 0.048(5) 0.007(5) -0.003(4) -0.001(4)
O32 0.061(7) 0.102(9) 0.040(5) -0.013(6) -0.001(5) 0.017(6)
O33 0.106(17) 0.019(8) 0.055(12) 0.013(8) 0.002(12) 0.005(9)
N1 0.018(4) 0.029(5) 0.018(4) 0.009(3) -0.005(3) 0.007(3)
N2 0.026(4) 0.020(4) 0.022(4) -0.005(3) -0.004(3) -0.004(3)
N3 0.020(4) 0.027(5) 0.025(4) -0.008(4) 0.007(3) -0.001(4)
N4 0.017(4) 0.031(5) 0.024(4) 0.005(4) 0.002(4) 0.005(3)
N5 0.016(4) 0.027(5) 0.030(5) -0.007(4) -0.003(3) -0.001(3)
N6 0.019(4) 0.022(4) 0.026(4) -0.005(3) 0.003(3) -0.002(3)
N7 0.018(4) 0.024(4) 0.023(4) -0.003(4) 0.005(3) 0.005(3)
N8 0.016(4) 0.031(5) 0.021(4) -0.004(3) -0.001(3) 0.001(3)
N9 0.017(4) 0.034(5) 0.025(4) 0.009(4) 0.004(3) 0.006(4)
N10 0.017(4) 0.021(4) 0.019(4) 0.002(3) 0.000(3) 0.006(3)
N11 0.022(4) 0.019(4) 0.017(4) -0.001(3) -0.004(3) 0.001(3)
N12 0.018(4) 0.027(4) 0.021(4) 0.002(4) -0.003(3) 0.002(3)
N13 0.024(4) 0.016(4) 0.022(4) 0.000(3) -0.003(3) -0.001(3)
N14 0.017(4) 0.022(4) 0.013(4) 0.002(3) 0.001(3) 0.001(3)
N15 0.012(4) 0.026(4) 0.023(4) 0.003(3) 0.004(3) -0.002(3)
N16 0.028(5) 0.016(4) 0.016(4) 0.005(3) 0.001(3) 0.001(3)
N17 0.022(4) 0.020(4) 0.019(4) -0.001(3) 0.000(3) 0.000(3)
N18 0.011(4) 0.027(4) 0.021(4) 0.007(3) 0.000(3) 0.004(3)
N19 0.015(4) 0.030(5) 0.024(4) -0.002(4) -0.006(3) 0.008(3)
N20 0.025(5) 0.017(4) 0.025(4) -0.002(3) -0.001(3) -0.002(3)
N21 0.024(5) 0.022(4) 0.028(5) -0.001(3) -0.001(4) -0.002(4)
C1 0.028(5) 0.021(5) 0.022(5) -0.008(4) 0.008(4) 0.002(4)
C2 0.017(5) 0.037(5) 0.011(4) -0.006(4) 0.000(4) 0.000(4)
C3 0.020(5) 0.040(6) 0.010(4) -0.003(4) -0.002(3) -0.008(4)
C4 0.028(6) 0.032(6) 0.009(4) 0.000(4) -0.013(4) -0.001(4)
C5 0.025(5) 0.027(5) 0.022(5) -0.013(4) -0.003(4) 0.000(4)
C6 0.041(6) 0.020(5) 0.029(5) -0.009(4) -0.010(5) -0.012(5)
C7 0.022(6) 0.020(5) 0.023(5) -0.006(4) 0.004(4) 0.005(4)
C8 0.017(5) 0.022(5) 0.030(5) 0.003(4) 0.001(4) -0.009(4)
C9 0.014(5) 0.024(5) 0.039(6) -0.002(4) 0.005(4) -0.004(4)
C10 0.016(5) 0.019(5) 0.030(5) -0.009(4) 0.002(4) -0.003(4)
C11 0.021(5) 0.029(6) 0.028(6) -0.001(4) 0.000(4) 0.007(4)
C12 0.025(5) 0.028(5) 0.014(4) 0.003(4) -0.001(4) -0.001(4)
C13 0.020(5) 0.030(5) 0.014(4) 0.003(4) -0.004(3) -0.011(4)
C14 0.011(5) 0.038(6) 0.020(5) 0.004(4) 0.004(4) -0.001(4)
C15 0.010(4) 0.037(6) 0.014(4) 0.008(4) 0.005(3) 0.000(4)
C16 0.020(5) 0.025(5) 0.020(4) 0.004(4) 0.010(5) -0.009(4)
C17 0.025(5) 0.029(5) 0.012(4) 0.000(4) -0.003(4) -0.003(4)
C18 0.015(5) 0.023(5) 0.019(4) 0.001(4) 0.002(3) 0.001(4)
C19 0.008(4) 0.029(5) 0.019(4) -0.001(4) -0.003(3) -0.007(4)
C20 0.017(5) 0.023(5) 0.023(5) 0.001(4) -0.001(4) -0.002(4)
C21 0.016(5) 0.023(5) 0.023(5) 0.003(4) -0.002(4) 0.003(4)
C22 0.018(5) 0.018(5) 0.021(5) -0.005(4) 0.006(4) -0.003(4)
C23 0.030(5) 0.012(4) 0.024(4) 0.010(4) -0.001(5) -0.005(4)
C24 0.022(5) 0.023(5) 0.032(5) -0.005(4) 0.003(4) -0.003(4)
C25 0.006(4) 0.022(5) 0.025(5) -0.001(4) 0.006(3) -0.002(3)
C26 0.023(5) 0.021(5) 0.021(5) 0.007(4) 0.003(4) 0.004(4)
C27 0.016(5) 0.024(5) 0.024(5) 0.007(4) 0.001(4) 0.002(4)
C28 0.037(7) 0.041(7) 0.012(5) 0.006(4) 0.005(4) -0.008(5)
C29 0.025(5) 0.022(5) 0.012(4) 0.006(3) -0.003(3) 0.002(4)
C30 0.015(5) 0.045(6) 0.019(5) -0.004(4) 0.000(4) 0.008(4)

loop_
_atom_type_symbol
_atom_type_description
_atom_type_scat_dispersion_real
_atom_type_scat_dispersion_imag
_atom_type_scat_source
C C 0.0033 0.0016 'International Tables Vol C Tables 4.2.6.8 and 6.1.1.4'
H H 0.0000 0.0000 'International Tables Vol C Tables 4.2.6.8 and 6.1.1.4'
N N 0.0061 0.0033 'International Tables Vol C Tables 4.2.6.8 and 6.1.1.4'
O O 0.0106 0.0060 'International Tables Vol C Tables 4.2.6.8 and 6.1.1.4'
Gd Gd -0.1653 3.9035 'International Tables Vol C Tables 4.2.6.8 and 6.1.1.4'
Re Re -1.0185 7.2310 'International Tables Vol C Tables 4.2.6.8 and 6.1.1.4'
K K 0.2009 0.2494 'International Tables Vol C Tables 4.2.6.8 and 6.1.1.4'

loop_
_geom_angle_atom_site_label_1
_geom_angle_atom_site_label_2
_geom_angle_atom_site_label_3
_geom_angle
_geom_angle_site_symmetry_1
_geom_angle_site_symmetry_3
_geom_angle_publ_flag
O15 Gd O11 141.6(3) . . ?
O15 Gd O14 73.5(2) . . ?
O11 Gd O14 125.0(2) . . ?
O15 Gd O7 123.1(2) . . ?
O11 Gd O7 80.9(2) . . ?
O14 Gd O7 117.8(2) . . ?
O15 Gd O3 66.6(2) . . ?
O11 Gd O3 75.1(2) . . ?
O14 Gd O3 110.8(2) . . ?
O7 Gd O3 131.2(2) . . ?
O15 Gd O16 67.6(2) . . ?
O11 Gd O16 146.0(2) . . ?
O14 Gd O16 71.6(2) . . ?
O7 Gd O16 65.4(2) . . ?
O3 Gd O16 130.7(2) . . ?
O15 Gd O5 75.4(2) . . ?
O11 Gd O5 89.7(2) . . ?
O14 Gd O5 144.9(2) . . ?
O7 Gd O5 68.0(2) . . ?
O3 Gd O5 70.1(2) . . ?
O16 Gd O5 81.9(2) . . ?
O15 Gd O9 139.9(2) . . ?
O11 Gd O9 72.8(2) . . ?
O14 Gd O9 67.5(2) . . ?
O7 Gd O9 70.7(2) . . ?
O3 Gd O9 136.6(2) . . ?
O16 Gd O9 91.3(2) . . ?
O5 Gd O9 137.1(2) . . ?
O15 Gd O1 101.4(2) . . ?
O11 Gd O1 66.9(2) . . ?
O14 Gd O1 64.7(2) . . ?
O7 Gd O1 134.8(2) . . ?
O3 Gd O1 70.9(2) . . ?
O16 Gd O1 136.2(2) . . ?
O5 Gd O1 138.5(2) . . ?
O9 Gd O1 70.0(2) . . ?
O6 K O12 90.9(2) . . ?
O6 K O4 76.7(2) . . ?
O12 K O4 78.4(3) . . ?
O6 K O10 131.9(2) . . ?
O12 K O10 69.9(3) . . ?
O4 K O10 136.1(2) . . ?
O6 K O2 140.9(2) . . ?
O12 K O2 62.8(2) . . ?
O4 K O2 70.3(2) . . ?
O10 K O2 68.4(2) . . ?
O6 K O14 103.4(2) . 3 ?
O12 K O14 142.4(3) . 3 ?
O4 K O14 138.4(2) . 3 ?
O10 K O14 74.8(2) . 3 ?
O2 K O14 115.1(2) . 3 ?
O6 K O8 65.5(2) . . ?
O12 K O8 89.2(2) . . ?
O4 K O8 139.9(2) . . ?
O10 K O8 70.4(2) . . ?
O2 K O8 136.0(2) . . ?
O14 K O8 66.63(19) 3 . ?
O6 K O9 92.3(2) . 3 ?
O12 K O9 158.1(3) . 3 ?
O4 K O9 81.28(19) . 3 ?
O10 K O9 121.8(2) . 3 ?
O2 K O9 102.5(2) . 3 ?
O14 K O9 57.16(18) 3 3 ?
O8 K O9 111.78(19) . 3 ?
O6 K O17 158.6(2) . . ?
O12 K O17 109.4(2) . . ?
O4 K O17 113.3(2) . . ?
O10 K O17 54.38(19) . . ?
O2 K O17 58.9(2) . . ?
O14 K O17 56.24(18) 3 . ?
O8 K O17 106.8(2) . . ?
O9 K O17 71.47(17) 3 . ?
O20 Re1 O21 109.6(5) . . ?
O20 Re1 O19 111.0(4) . . ?
O21 Re1 O19 108.6(4) . . ?
O20 Re1 O18 108.7(4) . . ?
O21 Re1 O18 110.3(4) . . ?
O19 Re1 O18 108.7(4) . . ?
O22 Re2 O23 111.5(5) . . ?
O22 Re2 O24 111.5(5) . . ?
O23 Re2 O24 106.9(4) . . ?
O22 Re2 O25 109.9(5) . . ?
O23 Re2 O25 110.3(7) . . ?
O24 Re2 O25 106.6(7) . . ?
O29 Re3 O27 114.0(11) . . ?
O29 Re3 O28 116.2(10) . . ?
O27 Re3 O28 116.2(7) . . ?
O29 Re3 O26 98.8(11) . . ?
O27 Re3 O26 105.8(7) . . ?
O28 Re3 O26 102.8(7) . . ?
C1 O1 Gd 133.5(6) . . ?
C4 O2 K 127.5(6) . . ?
C7 O3 Gd 137.7(6) . . ?
C10 O4 K 123.4(6) . . ?
C13 O5 Gd 136.1(6) . . ?
C16 O6 K 129.2(6) . . ?
C19 O7 Gd 143.9(6) . . ?
C22 O8 K 127.5(6) . . ?
C25 O9 Gd 132.1(6) . . ?
C25 O9 K 125.0(5) . 3_455 ?
Gd O9 K 102.2(2) . 3_455 ?
C28 O10 K 128.9(7) . . ?
N21 O11 Gd 139.0(7) . . ?
N21 O12 K 133.0(6) . . ?
Gd O14 K 109.2(2) . 3_455 ?
Gd O14 H14A 109.7 . . ?
K O14 H14A 88.2 3_455 . ?
Gd O14 H14B 116.6 . . ?
K O14 H14B 121.8 3_455 . ?
H14A O14 H14B 107.2 . . ?
Gd O15 H15A 131.0 . . ?
Gd O15 H15B 111.2 . . ?
H15A O15 H15B 117.7 . . ?
Gd O16 H16A 125.2 . . ?
Gd O16 H16B 111.3 . . ?
H16A O16 H16B 93.5 . . ?
H32A O32 H32B 112.8 . . ?
C1 N1 C29 122.6(8) . . ?
C1 N1 C3 111.7(8) . . ?
C29 N1 C3 125.5(8) . . ?
C1 N2 C5 120.3(9) . . ?
C1 N2 C2 114.1(8) . . ?
C5 N2 C2 123.7(8) . . ?
C4 N3 C6 121.1(9) . . ?
C4 N3 C2 111.2(8) . . ?
C6 N3 C2 126.1(9) . . ?
C4 N4 C30 121.8(8) . . ?
C4 N4 C3 113.0(8) . . ?
C30 N4 C3 125.2(8) . . ?
C7 N5 C5 121.9(8) . . ?
C7 N5 C9 111.7(9) . . ?
C5 N5 C9 124.9(8) . . ?
C7 N6 C8 112.9(8) . . ?
C7 N6 C11 122.5(9) . . ?
C8 N6 C11 124.6(8) . . ?
C10 N7 C8 112.9(8) . . ?
C10 N7 C12 122.8(7) . . ?
C8 N7 C12 123.3(8) . . ?
C10 N8 C6 124.1(9) . . ?
C10 N8 C9 112.5(8) . . ?
C6 N8 C9 123.0(8) . . ?
C13 N9 C11 123.7(9) . . ?
C13 N9 C15 111.9(9) . . ?
C11 N9 C15 124.0(9) . . ?
C13 N10 C17 122.8(8) . . ?
C13 N10 C14 112.1(8) . . ?
C17 N10 C14 124.8(8) . . ?
C16 N11 C14 112.6(8) . . ?
C16 N11 C18 121.9(8) . . ?
C14 N11 C18 125.3(8) . . ?
C16 N12 C12 122.1(8) . . ?
C16 N12 C15 112.5(8) . . ?
C12 N12 C15 124.5(8) . . ?
C19 N13 C17 121.9(8) . . ?
C19 N13 C21 111.7(8) . . ?
C17 N13 C21 126.4(8) . . ?
C19 N14 C23 119.8(8) . . ?
C19 N14 C20 111.3(7) . . ?
C23 N14 C20 126.2(7) . . ?
C22 N15 C24 123.5(8) . . ?
C22 N15 C20 112.3(8) . . ?
C24 N15 C20 123.2(8) . . ?
C22 N16 C18 122.1(8) . . ?
C22 N16 C21 113.0(8) . . ?
C18 N16 C21 124.9(7) . . ?
C25 N17 C23 122.7(8) . . ?
C25 N17 C27 111.9(8) . . ?
C23 N17 C27 123.9(8) . . ?
C25 N18 C29 123.7(8) . . ?
C25 N18 C26 112.1(8) . . ?
C29 N18 C26 123.4(8) . . ?
C28 N19 C30 121.0(9) . . ?
C28 N19 C26 113.6(8) . . ?
C30 N19 C26 125.2(8) . . ?
C28 N20 C24 120.8(9) . . ?
C28 N20 C27 110.1(8) . . ?
C24 N20 C27 123.0(8) . . ?
O11 N21 O13 121.3(9) . . ?
O11 N21 O12 119.7(9) . . ?
O13 N21 O12 119.0(9) . . ?
O1 C1 N2 129.1(10) . . ?
O1 C1 N1 123.3(9) . . ?
N2 C1 N1 107.5(9) . . ?
N3 C2 N2 115.6(8) . . ?
N3 C2 C3 105.1(8) . . ?
N2 C2 C3 101.5(7) . . ?
N3 C2 H2 111.3 . . ?
N2 C2 H2 111.3 . . ?
C3 C2 H2 111.3 . . ?
N1 C3 N4 115.9(8) . . ?
N1 C3 C2 104.3(8) . . ?
N4 C3 C2 102.5(7) . . ?
N1 C3 H3 111.2 . . ?
N4 C3 H3 111.2 . . ?
C2 C3 H3 111.2 . . ?
O2 C4 N4 128.4(10) . . ?
O2 C4 N3 123.7(10) . . ?
N4 C4 N3 107.8(9) . . ?
N5 C5 N2 116.2(8) . . ?
N5 C5 H5A 108.2 . . ?
N2 C5 H5A 108.2 . . ?
N5 C5 H5B 108.2 . . ?
N2 C5 H5B 108.2 . . ?
H5A C5 H5B 107.4 . . ?
N3 C6 N8 115.1(8) . . ?
N3 C6 H6A 108.5 . . ?
N8 C6 H6A 108.5 . . ?
N3 C6 H6B 108.5 . . ?
N8 C6 H6B 108.5 . . ?
H6A C6 H6B 107.5 . . ?
O3 C7 N5 126.3(9) . . ?
O3 C7 N6 124.4(9) . . ?
N5 C7 N6 109.3(9) . . ?
N7 C8 N6 114.6(8) . . ?
N7 C8 C9 103.4(8) . . ?
N6 C8 C9 102.6(8) . . ?
N7 C8 H8 111.8 . . ?
N6 C8 H8 111.8 . . ?
C9 C8 H8 111.8 . . ?
N8 C9 N5 114.8(8) . . ?
N8 C9 C8 102.9(8) . . ?
N5 C9 C8 103.2(8) . . ?
N8 C9 H9 111.8 . . ?
N5 C9 H9 111.8 . . ?
C8 C9 H9 111.8 . . ?
O4 C10 N7 126.1(9) . . ?
O4 C10 N8 126.0(10) . . ?
N7 C10 N8 107.8(8) . . ?
N9 C11 N6 116.6(9) . . ?
N9 C11 H11A 108.1 . . ?
N6 C11 H11A 108.1 . . ?
N9 C11 H11B 108.1 . . ?
N6 C11 H11B 108.1 . . ?
H11A C11 H11B 107.3 . . ?
N12 C12 N7 113.0(8) . . ?
N12 C12 H12A 109.0 . . ?
N7 C12 H12A 109.0 . . ?
N12 C12 H12B 109.0 . . ?
N7 C12 H12B 109.0 . . ?
H12A C12 H12B 107.8 . . ?
O5 C13 N10 125.2(9) . . ?
O5 C13 N9 124.3(9) . . ?
N10 C13 N9 110.3(9) . . ?
N11 C14 N10 115.3(8) . . ?
N11 C14 C15 104.0(8) . . ?
N10 C14 C15 101.5(7) . . ?
N11 C14 H14 111.8 . . ?
N10 C14 H14 111.8 . . ?
C15 C14 H14 111.8 . . ?
N12 C15 N9 114.2(8) . . ?
N12 C15 C14 101.8(7) . . ?
N9 C15 C14 103.4(8) . . ?
N12 C15 H15 112.2 . . ?
N9 C15 H15 112.2 . . ?
C14 C15 H15 112.2 . . ?
O6 C16 N12 124.9(9) . . ?
O6 C16 N11 126.2(9) . . ?
N12 C16 N11 108.9(8) . . ?
N10 C17 N13 115.1(8) . . ?
N10 C17 H17A 108.5 . . ?
N13 C17 H17A 108.5 . . ?
N10 C17 H17B 108.5 . . ?
N13 C17 H17B 108.5 . . ?
H17A C17 H17B 107.5 . . ?
N11 C18 N16 114.0(7) . . ?
N11 C18 H18A 108.8 . . ?
N16 C18 H18A 108.8 . . ?
N11 C18 H18B 108.8 . . ?
N16 C18 H18B 108.8 . . ?
H18A C18 H18B 107.6 . . ?
O7 C19 N13 125.1(9) . . ?
O7 C19 N14 124.5(8) . . ?
N13 C19 N14 110.2(8) . . ?
N14 C20 N15 112.4(8) . . ?
N14 C20 C21 103.9(8) . . ?
N15 C20 C21 103.9(7) . . ?
N14 C20 H20 112.0 . . ?
N15 C20 H20 112.0 . . ?
C21 C20 H20 112.0 . . ?
N16 C21 N13 113.0(8) . . ?
N16 C21 C20 103.6(7) . . ?
N13 C21 C20 102.5(8) . . ?
N16 C21 H21 112.3 . . ?
N13 C21 H21 112.3 . . ?
C20 C21 H21 112.3 . . ?
O8 C22 N16 127.3(9) . . ?
O8 C22 N15 125.5(9) . . ?
N16 C22 N15 107.1(8) . . ?
N14 C23 N17 111.9(8) . . ?
N14 C23 H23A 109.2 . . ?
N17 C23 H23A 109.2 . . ?
N14 C23 H23B 109.2 . . ?
N17 C23 H23B 109.2 . . ?
H23A C23 H23B 107.9 . . ?
N15 C24 N20 114.5(8) . . ?
N15 C24 H24A 108.6 . . ?
N20 C24 H24A 108.6 . . ?
N15 C24 H24B 108.6 . . ?
N20 C24 H24B 108.6 . . ?
H24A C24 H24B 107.6 . . ?
O9 C25 N18 126.0(9) . . ?
O9 C25 N17 124.9(9) . . ?
N18 C25 N17 109.1(8) . . ?
N19 C26 N18 114.9(8) . . ?
N19 C26 C27 102.3(7) . . ?
N18 C26 C27 103.5(7) . . ?
N19 C26 H26 111.8 . . ?
N18 C26 H26 111.8 . . ?
C27 C26 H26 111.8 . . ?
N20 C27 N17 113.7(8) . . ?
N20 C27 C26 104.8(8) . . ?
N17 C27 C26 102.4(7) . . ?
N20 C27 H27 111.8 . . ?
N17 C27 H27 111.8 . . ?
C26 C27 H27 111.8 . . ?
O10 C28 N19 129.2(10) . . ?
O10 C28 N20 122.8(9) . . ?
N19 C28 N20 108.0(9) . . ?
N18 C29 N1 115.2(8) . . ?
N18 C29 H29A 108.5 . . ?
N1 C29 H29A 108.5 . . ?
N18 C29 H29B 108.5 . . ?
N1 C29 H29B 108.5 . . ?
H29A C29 H29B 107.5 . . ?
N19 C30 N4 115.3(8) . . ?
N19 C30 H30A 108.4 . . ?
N4 C30 H30A 108.4 . . ?
N19 C30 H30B 108.4 . . ?
N4 C30 H30B 108.4 . . ?
H30A C30 H30B 107.5 . . ?

loop_
_geom_bond_atom_site_label_1
_geom_bond_atom_site_label_2
_geom_bond_distance
_geom_bond_site_symmetry_2
_geom_bond_publ_flag
Gd O15 2.385(7) . ?
Gd O11 2.397(7) . ?
Gd O14 2.411(6) . ?
Gd O7 2.413(7) . ?
Gd O3 2.428(6) . ?
Gd O16 2.442(7) . ?
Gd O5 2.527(6) . ?
Gd O9 2.559(6) . ?
Gd O1 2.592(6) . ?
Gd K 4.284(2) 3_455 ?
K O6 2.701(7) . ?
K O12 2.703(8) . ?
K O4 2.714(7) . ?
K O10 2.776(7) . ?
K O2 2.805(7) . ?
K O14 2.837(7) 3 ?
K O8 2.894(7) . ?
K O9 2.937(7) 3 ?
K O17 3.140(7) . ?
K Gd 4.284(2) 3 ?
Re1 O20 1.714(8) . ?
Re1 O21 1.728(8) . ?
Re1 O19 1.729(7) . ?
Re1 O18 1.735(8) . ?
Re2 O22 1.695(7) . ?
Re2 O23 1.710(9) . ?
Re2 O24 1.719(8) . ?
Re2 O25 1.721(11) . ?
Re3 O29 1.60(2) . ?
Re3 O27 1.648(13) . ?
Re3 O28 1.676(12) . ?
Re3 O26 1.839(16) . ?
O1 C1 1.236(12) . ?
O2 C4 1.210(13) . ?
O3 C7 1.242(12) . ?
O4 C10 1.216(12) . ?
O5 C13 1.242(12) . ?
O6 C16 1.235(12) . ?
O7 C19 1.234(12) . ?
O8 C22 1.197(12) . ?
O9 C25 1.229(12) . ?
O9 K 2.937(7) 3_455 ?
O10 C28 1.214(13) . ?
O11 N21 1.194(12) . ?
O12 N21 1.269(12) . ?
O13 N21 1.236(11) . ?
O14 K 2.837(7) 3_455 ?
O14 H14A 0.8052 . ?
O14 H14B 0.9201 . ?
O15 H15A 0.8632 . ?
O15 H15B 0.8010 . ?
O16 H16A 0.8946 . ?
O16 H16B 0.9341 . ?
O32 H32A 0.8233 . ?
O32 H32B 0.8668 . ?
N1 C1 1.395(13) . ?
N1 C29 1.441(13) . ?
N1 C3 1.442(12) . ?
N2 C1 1.327(13) . ?
N2 C5 1.440(14) . ?
N2 C2 1.470(12) . ?
N3 C4 1.404(14) . ?
N3 C6 1.433(14) . ?
N3 C2 1.436(12) . ?
N4 C4 1.364(14) . ?
N4 C30 1.448(14) . ?
N4 C3 1.462(13) . ?
N5 C7 1.349(13) . ?
N5 C5 1.430(13) . ?
N5 C9 1.463(13) . ?
N6 C7 1.356(13) . ?
N6 C8 1.441(13) . ?
N6 C11 1.456(13) . ?
N7 C10 1.368(14) . ?
N7 C8 1.441(12) . ?
N7 C12 1.468(12) . ?
N8 C10 1.373(13) . ?
N8 C6 1.444(14) . ?
N8 C9 1.456(13) . ?
N9 C13 1.362(13) . ?
N9 C11 1.389(14) . ?
N9 C15 1.471(12) . ?
N10 C13 1.354(13) . ?
N10 C17 1.422(13) . ?
N10 C14 1.501(12) . ?
N11 C16 1.373(13) . ?
N11 C14 1.424(13) . ?
N11 C18 1.455(12) . ?
N12 C16 1.368(12) . ?
N12 C12 1.444(13) . ?
N12 C15 1.461(12) . ?
N13 C19 1.336(12) . ?
N13 C17 1.440(12) . ?
N13 C21 1.481(12) . ?
N14 C19 1.362(12) . ?
N14 C23 1.448(12) . ?
N14 C20 1.456(12) . ?
N15 C22 1.399(12) . ?
N15 C24 1.429(13) . ?
N15 C20 1.460(13) . ?
N16 C22 1.380(13) . ?
N16 C18 1.456(12) . ?
N16 C21 1.464(12) . ?
N17 C25 1.376(12) . ?
N17 C23 1.457(14) . ?
N17 C27 1.459(12) . ?
N18 C25 1.350(12) . ?
N18 C29 1.432(12) . ?
N18 C26 1.460(12) . ?
N19 C28 1.371(14) . ?
N19 C30 1.447(13) . ?
N19 C26 1.454(13) . ?
N20 C28 1.409(14) . ?
N20 C24 1.453(13) . ?
N20 C27 1.458(13) . ?
C2 C3 1.545(14) . ?
C2 H2 0.9800 . ?
C3 H3 0.9800 . ?
C5 H5A 0.9700 . ?
C5 H5B 0.9700 . ?
C6 H6A 0.9700 . ?
C6 H6B 0.9700 . ?
C8 C9 1.553(15) . ?
C8 H8 0.9800 . ?
C9 H9 0.9800 . ?
C11 H11A 0.9700 . ?
C11 H11B 0.9700 . ?
C12 H12A 0.9700 . ?
C12 H12B 0.9700 . ?
C14 C15 1.587(15) . ?
C14 H14 0.9800 . ?
C15 H15 0.9800 . ?
C17 H17A 0.9700 . ?
C17 H17B 0.9700 . ?
C18 H18A 0.9700 . ?
C18 H18B 0.9700 . ?
C20 C21 1.541(13) . ?
C20 H20 0.9800 . ?
C21 H21 0.9800 . ?
C23 H23A 0.9700 . ?
C23 H23B 0.9700 . ?
C24 H24A 0.9700 . ?
C24 H24B 0.9700 . ?
C26 C27 1.555(14) . ?
C26 H26 0.9800 . ?
C27 H27 0.9800 . ?
C29 H29A 0.9700 . ?
C29 H29B 0.9700 . ?
C30 H30A 0.9700 . ?
C30 H30B 0.9700 . ?

loop_
_geom_hbond_atom_site_label_D
_geom_hbond_atom_site_label_H
_geom_hbond_atom_site_label_A
_geom_hbond_distance_DH
_geom_hbond_distance_HA
_geom_hbond_distance_DA
_geom_hbond_angle_DHA
_geom_hbond_site_symmetry_A
O14 H14A O17 0.81 2.14 2.829(9) 144.3 3_455
O14 H14B O30 0.92 1.77 2.659(10) 162.5 .
O15 H15A O22 0.86 1.96 2.783(10) 159.2 .
O15 H15B O26 0.80 1.95 2.642(17) 143.8 .
O16 H16A O6 0.89 2.25 2.896(10) 129.2 3_455
O16 H16B O8 0.93 1.89 2.777(9) 157.8 3_455
O32 H32A O26 0.82 2.04 2.82(2) 157.4 .
O32 H32B O33 0.87 2.18 2.94(2) 145.4 1_565
